data_1529712
loop_
_publ_author_name
'Liu, Yayue'
'Yang, Qin'
'Xia, Guoping'
'Huang, Hongbo'
'Li, Hanxiang'
'Ma, Lin'
'Lu, Yongjun'
'He, Lei'
'Xia, Xuekui'
'She, Zhigang'

_publ_section_title
;
 Polyketides with \a-Glucosidase Inhibitory Activity from a Mangrove
 Endophytic Fungus, Penicillium sp. HN29-3B1.
;
_journal_issue 8
_journal_name_full 'Journal of natural products'
_journal_page_first 1816
_journal_page_last 1822
_journal_paper_doi 10.1021/np500885f
_journal_volume 78
_journal_year 2015
_chemical_absolute_configuration ad
_chemical_formula_sum 'C12 H14 O5'
_chemical_formula_weight 238.23
_chemical_name_systematic
; 
 ? 
;
_space_group_crystal_system orthorhombic
_space_group_IT_number 19
_space_group_name_Hall 'P 2ac 2ab'
_space_group_name_H-M_alt 'P 21 21 21'
_symmetry_space_group_name_Hall 'P 2ac 2ab'
_symmetry_space_group_name_H-M 'P 21 21 21'
_atom_sites_solution_hydrogens mixed
_audit_creation_method SHELXL-2013
_cell_angle_alpha 90
_cell_angle_beta 90
_cell_angle_gamma 90
_cell_formula_units_Z 4
_cell_length_a 7.8143(4)
_cell_length_b 7.9133(3)
_cell_length_c 18.3147(9)
_cell_measurement_temperature 293(2)
_cell_volume 1132.52(9)
_computing_cell_refinement 'Bruker FRAMBO'
_computing_data_collection 'Bruker FRAMBO'
_computing_data_reduction 'Bruker SAINT'
_computing_molecular_graphics 'Bruker SHELXTL'
_computing_publication_material 'Bruker SHELXTL'
_computing_structure_refinement 'SHELXL-2013 (Sheldrick, 2013)'
_computing_structure_solution 'Bruker SHELXTL'
_diffrn_ambient_temperature 293(2)
_diffrn_measured_fraction_theta_full 0.983
_diffrn_measured_fraction_theta_max 0.997
_diffrn_measurement_device_type 'multiwire proportional'
_diffrn_measurement_method 'phi and omega scans'
_diffrn_radiation_type CuK\a
_diffrn_radiation_wavelength 1.54178
_diffrn_reflns_av_R_equivalents 0.0306
_diffrn_reflns_av_unetI/netI 0.0286
_diffrn_reflns_laue_measured_fraction_full 0.983
_diffrn_reflns_laue_measured_fraction_max 0.997
_diffrn_reflns_limit_h_max 8
_diffrn_reflns_limit_h_min -9
_diffrn_reflns_limit_k_max 9
_diffrn_reflns_limit_k_min -7
_diffrn_reflns_limit_l_max 16
_diffrn_reflns_limit_l_min -21
_diffrn_reflns_number 5807
_diffrn_reflns_point_group_measured_fraction_full 0.970
_diffrn_reflns_point_group_measured_fraction_max 0.984
_diffrn_reflns_theta_full 67.679
_diffrn_reflns_theta_max 66.963
_diffrn_reflns_theta_min 4.829
_exptl_absorpt_coefficient_mu 0.921
_exptl_absorpt_correction_type none
_exptl_crystal_colour colorless
_exptl_crystal_density_diffrn 1.397
_exptl_crystal_description block
_exptl_crystal_F_000 504
_exptl_crystal_size_max 0.4
_exptl_crystal_size_mid 0.3
_exptl_crystal_size_min 0.2
_refine_diff_density_max 0.655
_refine_diff_density_min -0.228
_refine_diff_density_rms 0.056
_refine_ls_abs_structure_details
; 
 Flack x determined using 725 quotients [(I+)-(I-)]/[(I+)+(I-)] 
 (Parsons and Flack (2004), Acta Cryst. A60, s61). 
;
_refine_ls_abs_structure_Flack -0.02(15)
_refine_ls_extinction_method none
_refine_ls_goodness_of_fit_ref 1.016
_refine_ls_hydrogen_treatment mixed
_refine_ls_matrix_type full
_refine_ls_number_parameters 166
_refine_ls_number_reflns 1990
_refine_ls_number_restraints 2
_refine_ls_restrained_S_all 1.016
_refine_ls_R_factor_all 0.0474
_refine_ls_R_factor_gt 0.0447
_refine_ls_shift/su_max 0.000
_refine_ls_shift/su_mean 0.000
_refine_ls_structure_factor_coef Fsqd
_refine_ls_weighting_details 'w=1/[\s^2^(Fo^2^)+(0.0667P)^2^+0.8075P] where P=(Fo^2^+2Fc^2^)/3'
_refine_ls_weighting_scheme calc
_refine_ls_wR_factor_gt 0.1167
_refine_ls_wR_factor_ref 0.1198
_reflns_Friedel_coverage 0.669
_reflns_friedel_fraction_full 0.951
_reflns_friedel_fraction_max 0.965
_reflns_number_gt 1890
_reflns_number_total 1990
_reflns_threshold_expression 'I > 2\s(I)'
_cod_data_source_file np500885f_si_002.cif
_cod_data_source_block compound_4
_cod_database_code 1529712
_shelx_space_group_comment
; 
The symmetry employed for this shelxl refinement is uniquely defined 
by the following loop, which should always be used as a source of 
symmetry information in preference to the above space-group names. 
They are only intended as comments. 
;
_shelxl_version_number 2013-4

loop_
_space_group_symop_operation_xyz
'x, y, z'
'-x+1/2, -y, z+1/2'
'-x, y+1/2, -z+1/2'
'x+1/2, -y+1/2, -z'

loop_
_atom_site_label
_atom_site_type_symbol
_atom_site_fract_x
_atom_site_fract_y
_atom_site_fract_z
_atom_site_U_iso_or_equiv
_atom_site_adp_type
_atom_site_occupancy
_atom_site_site_symmetry_order
_atom_site_calc_flag
_atom_site_refinement_flags_posn
_atom_site_refinement_flags_adp
O4 O -0.1479(3) 1.0537(3) 0.31466(12) 0.0232(5) Uani 1 1 d . .
H4 H -0.1405 1.0314 0.2710 0.035 Uiso 1 1 calc R U
O2 O 0.0993(4) 1.1979(3) 0.67960(14) 0.0322(6) Uani 1 1 d . .
H2 H 0.1708 1.2737 0.6775 0.048 Uiso 1 1 calc R U
O3 O 0.1179(3) 0.5162(3) 0.33017(12) 0.0243(6) Uani 1 1 d . .
H3 H 0.1536 0.4480 0.3602 0.036 Uiso 1 1 calc R U
C4 C -0.0118(4) 0.7822(4) 0.32261(18) 0.0205(7) Uani 1 1 d . .
H4A H -0.0294 0.7628 0.2731 0.025 Uiso 1 1 calc R U
C5 C -0.0367(4) 0.9628(4) 0.42808(17) 0.0202(7) Uani 1 1 d . .
H5 H -0.0721 1.0641 0.4490 0.024 Uiso 1 1 calc R U
O1 O 0.2138(4) 1.1552(3) 0.53148(14) 0.0323(6) Uani 1 1 d . .
C7 C 0.0680(4) 0.6620(4) 0.36538(17) 0.0194(7) Uani 1 1 d . .
C8 C -0.0652(4) 0.9319(4) 0.35439(17) 0.0192(7) Uani 1 1 d . .
C9 C 0.0401(4) 0.7919(4) 0.60821(18) 0.0206(7) Uani 1 1 d . .
C10 C 0.0448(4) 0.8416(4) 0.47027(18) 0.0193(7) Uani 1 1 d . .
C11 C 0.0756(5) 0.8877(4) 0.67743(18) 0.0234(8) Uani 1 1 d . .
H11A H 0.1458 0.8212 0.7103 0.028 Uiso 1 1 calc R U
H11B H -0.0303 0.9170 0.7020 0.028 Uiso 1 1 calc R U
C12 C 0.1591(5) 1.0409(4) 0.56997(19) 0.0244(8) Uani 1 1 d . .
C13 C 0.0787(5) 0.8811(4) 0.54763(17) 0.0209(7) Uani 1 1 d . .
C14 C 0.0965(4) 0.6880(4) 0.43923(18) 0.0204(7) Uani 1 1 d . .
H14 H 0.1488 0.6052 0.4676 0.024 Uiso 1 1 calc R U
C15 C -0.0344(5) 0.6193(4) 0.61216(19) 0.0254(8) Uani 1 1 d . .
H15A H 0.0522 0.5407 0.6272 0.038 Uiso 1 1 calc R U
H15B H -0.0771 0.5875 0.5650 0.038 Uiso 1 1 calc R U
H15C H -0.1265 0.6184 0.6469 0.038 Uiso 1 1 calc R U
C16 C 0.1709(5) 1.0470(4) 0.65269(19) 0.0274(8) Uani 1 1 d . .
H16 H 0.2911 1.0396 0.6676 0.033 Uiso 1 1 calc R U
O5 O 0.7784(4) 0.2218(4) 0.60726(18) 0.0458(8) Uani 1 1 d D .
H5A H 0.880(4) 0.252(8) 0.618(4) 0.09(2) Uiso 1 1 d D .
H5B H 0.760(9) 0.275(7) 0.567(2) 0.08(2) Uiso 1 1 d D .

loop_
_atom_site_aniso_label
_atom_site_aniso_U_11
_atom_site_aniso_U_22
_atom_site_aniso_U_33
_atom_site_aniso_U_23
_atom_site_aniso_U_13
_atom_site_aniso_U_12
O4 0.0340(13) 0.0189(11) 0.0167(11) 0.0018(10) 0.0004(10) 0.0052(10)
O2 0.0371(15) 0.0262(13) 0.0332(14) -0.0064(11) 0.0014(12) -0.0016(12)
O3 0.0412(15) 0.0169(11) 0.0149(11) -0.0021(9) -0.0025(10) 0.0073(11)
C4 0.0272(18) 0.0197(16) 0.0147(15) 0.0009(13) -0.0010(13) -0.0007(14)
C5 0.0258(16) 0.0129(15) 0.0220(17) -0.0002(14) 0.0040(14) -0.0012(13)
O1 0.0507(17) 0.0211(12) 0.0251(13) 0.0016(11) -0.0028(12) -0.0119(13)
C7 0.0251(17) 0.0145(14) 0.0187(15) -0.0005(12) 0.0018(13) 0.0016(14)
C8 0.0231(17) 0.0165(15) 0.0181(16) 0.0033(13) 0.0023(13) 0.0002(14)
C9 0.0212(15) 0.0201(16) 0.0204(16) -0.0001(14) 0.0008(14) 0.0036(13)
C10 0.0231(16) 0.0172(15) 0.0178(15) -0.0002(13) 0.0002(13) -0.0027(13)
C11 0.0299(19) 0.0237(17) 0.0167(16) -0.0007(14) -0.0003(14) 0.0013(15)
C12 0.0340(19) 0.0176(16) 0.0216(17) -0.0008(15) -0.0003(15) -0.0003(15)
C13 0.0251(17) 0.0163(15) 0.0213(17) -0.0021(13) -0.0012(14) 0.0017(13)
C14 0.0251(16) 0.0150(15) 0.0210(16) 0.0016(13) -0.0012(14) 0.0009(14)
C15 0.0303(18) 0.0197(16) 0.0264(18) 0.0036(15) -0.0028(16) 0.0002(14)
C16 0.041(2) 0.0183(17) 0.0228(18) -0.0022(14) -0.0018(15) -0.0021(17)
O5 0.0505(18) 0.0418(17) 0.0450(18) 0.0206(15) -0.0140(16) -0.0229(15)

loop_
_atom_type_symbol
_atom_type_description
_atom_type_scat_dispersion_real
_atom_type_scat_dispersion_imag
_atom_type_scat_source
C C 0.0181 0.0091 'International Tables Vol C Tables 4.2.6.8 and 6.1.1.4'
H H 0.0000 0.0000 'International Tables Vol C Tables 4.2.6.8 and 6.1.1.4'
O O 0.0492 0.0322 'International Tables Vol C Tables 4.2.6.8 and 6.1.1.4'

loop_
_geom_angle_atom_site_label_1
_geom_angle_atom_site_label_2
_geom_angle_atom_site_label_3
_geom_angle
C7 C4 C8 119.2(3)
C10 C5 C8 119.5(3)
O3 C7 C4 116.0(3)
O3 C7 C14 122.4(3)
C4 C7 C14 121.6(3)
O4 C8 C4 121.4(3)
O4 C8 C5 117.9(3)
C4 C8 C5 120.7(3)
C13 C9 C15 127.5(3)
C13 C9 C11 112.9(3)
C15 C9 C11 119.6(3)
C5 C10 C14 120.4(3)
C5 C10 C13 118.1(3)
C14 C10 C13 121.5(3)
C9 C11 C16 104.8(3)
O1 C12 C13 128.7(3)
O1 C12 C16 122.0(3)
C13 C12 C16 109.3(3)
C9 C13 C12 108.5(3)
C9 C13 C10 129.7(3)
C12 C13 C10 121.8(3)
C7 C14 C10 118.6(3)
O2 C16 C12 110.6(3)
O2 C16 C11 113.7(3)
C12 C16 C11 103.9(3)

loop_
_geom_bond_atom_site_label_1
_geom_bond_atom_site_label_2
_geom_bond_distance
O4 C8 1.369(4)
O2 C16 1.407(4)
O3 C7 1.378(4)
C4 C7 1.381(5)
C4 C8 1.385(5)
C5 C10 1.387(5)
C5 C8 1.390(5)
O1 C12 1.223(4)
C7 C14 1.386(5)
C9 C13 1.349(5)
C9 C15 1.486(5)
C9 C11 1.503(5)
C10 C14 1.401(5)
C10 C13 1.475(5)
C11 C16 1.533(5)
C12 C13 1.471(5)
C12 C16 1.519(5)
